data_1514451
loop_
_publ_author_name
'Wei, Yong-Sheng'
'Chen, Kai-Jie'
'Liao, Pei-Qin'
'Zhu, Bao-Yong'
'Lin, Rui-Biao'
'Zhou, Hao-Long'
'Wang, Bao-Ying'
'Xue, Wei'
'Zhang, Jie-Peng'
'Chen, Xiao-Ming'

_publ_section_title
;
 Turning on the flexibility of isoreticular porous coordination frameworks
 for drastically tunable framework breathing and thermal expansion
;
_journal_issue 4
_journal_name_full 'Chemical Science'
_journal_page_first 1539
_journal_paper_doi 10.1039/c3sc22222e
_journal_volume 4
_journal_year 2013
_chemical_formula_sum 'C109.5 H80.5 N13.5 Ni3 O13'
_chemical_formula_weight 1969.50
_chemical_name_systematic
;
?
;
_space_group_IT_number 167
_symmetry_cell_setting trigonal
_symmetry_space_group_name_Hall '-R 3 2"c'
_symmetry_space_group_name_H-M 'R -3 c :H'
_atom_sites_solution_hydrogens geom
_atom_sites_solution_primary direct
_atom_sites_solution_secondary difmap
_audit_creation_method SHELXL-97
_cell_angle_alpha 90.00
_cell_angle_beta 90.00
_cell_angle_gamma 120.00
_cell_formula_units_Z 6
_cell_length_a 28.548(4)
_cell_length_b 28.548(4)
_cell_length_c 26.592(3)
_cell_measurement_temperature 150(2)
_cell_volume 18769(4)
_computing_structure_refinement 'SHELXL-97 (Sheldrick, 1997)'
_computing_structure_solution 'SHELXS-97 (Sheldrick, 1990)'
_diffrn_ambient_temperature 150(2)
_diffrn_measured_fraction_theta_full 1.000
_diffrn_measured_fraction_theta_max 1.000
_diffrn_measurement_device_type CCD
_diffrn_measurement_method '/w scan'
_diffrn_radiation_monochromator graphite
_diffrn_radiation_source 'fine-focus sealed tube'
_diffrn_radiation_type MoK\a
_diffrn_radiation_wavelength 0.71073
_diffrn_reflns_av_R_equivalents 0.2920
_diffrn_reflns_av_sigmaI/netI 0.2368
_diffrn_reflns_limit_h_max 33
_diffrn_reflns_limit_h_min -35
_diffrn_reflns_limit_k_max 35
_diffrn_reflns_limit_k_min -35
_diffrn_reflns_limit_l_max 26
_diffrn_reflns_limit_l_min -32
_diffrn_reflns_number 35477
_diffrn_reflns_theta_full 26.00
_diffrn_reflns_theta_max 26.00
_diffrn_reflns_theta_min 1.74
_exptl_absorpt_coefficient_mu 0.502
_exptl_absorpt_correction_T_max 0.9062
_exptl_absorpt_correction_T_min 0.8640
_exptl_absorpt_correction_type multi-scan
_exptl_absorpt_process_details SADABS
_exptl_crystal_colour green
_exptl_crystal_density_diffrn 1.046
_exptl_crystal_density_method 'not measured'
_exptl_crystal_description plate
_exptl_crystal_F_000 6120
_exptl_crystal_size_max 0.30
_exptl_crystal_size_mid 0.20
_exptl_crystal_size_min 0.20
_platon_squeeze_details
;
;
_refine_diff_density_max 0.703
_refine_diff_density_min -0.668
_refine_diff_density_rms 0.119
_refine_ls_extinction_method none
_refine_ls_goodness_of_fit_ref 1.049
_refine_ls_hydrogen_treatment constr
_refine_ls_matrix_type full
_refine_ls_number_parameters 167
_refine_ls_number_reflns 4101
_refine_ls_number_restraints 6
_refine_ls_restrained_S_all 1.050
_refine_ls_R_factor_all 0.1926
_refine_ls_R_factor_gt 0.0979
_refine_ls_shift/su_max 0.000
_refine_ls_shift/su_mean 0.000
_refine_ls_structure_factor_coef Fsqd
_refine_ls_weighting_details 'calc w=1/[\s^2^(Fo^2^)+(0.0720P)^2^+8.4300P] where P=(Fo^2^+2Fc^2^)/3'
_refine_ls_weighting_scheme calc
_refine_ls_wR_factor_gt 0.2434
_refine_ls_wR_factor_ref 0.2767
_reflns_number_gt 1821
_reflns_number_total 4102
_reflns_threshold_expression >2sigma(I)
_cod_data_source_file c3sc22222e.txt
_cod_data_source_block pyridine
_cod_original_sg_symbol_H-M R-3c
_cod_original_formula_sum 'C109.50 H80.50 N13.50 Ni3 O13'
_cod_database_code 1514451

loop_
_symmetry_equiv_pos_as_xyz
'x, y, z'
'-y, x-y, z'
'-x+y, -x, z'
'y, x, -z+1/2'
'x-y, -y, -z+1/2'
'-x, -x+y, -z+1/2'
'x+2/3, y+1/3, z+1/3'
'-y+2/3, x-y+1/3, z+1/3'
'-x+y+2/3, -x+1/3, z+1/3'
'y+2/3, x+1/3, -z+5/6'
'x-y+2/3, -y+1/3, -z+5/6'
'-x+2/3, -x+y+1/3, -z+5/6'
'x+1/3, y+2/3, z+2/3'
'-y+1/3, x-y+2/3, z+2/3'
'-x+y+1/3, -x+2/3, z+2/3'
'y+1/3, x+2/3, -z+7/6'
'x-y+1/3, -y+2/3, -z+7/6'
'-x+1/3, -x+y+2/3, -z+7/6'
'-x, -y, -z'
'y, -x+y, -z'
'x-y, x, -z'
'-y, -x, z-1/2'
'-x+y, y, z-1/2'
'x, x-y, z-1/2'
'-x+2/3, -y+1/3, -z+1/3'
'y+2/3, -x+y+1/3, -z+1/3'
'x-y+2/3, x+1/3, -z+1/3'
'-y+2/3, -x+1/3, z-1/6'
'-x+y+2/3, y+1/3, z-1/6'
'x+2/3, x-y+1/3, z-1/6'
'-x+1/3, -y+2/3, -z+2/3'
'y+1/3, -x+y+2/3, -z+2/3'
'x-y+1/3, x+2/3, -z+2/3'
'-y+1/3, -x+2/3, z+1/6'
'-x+y+1/3, y+2/3, z+1/6'
'x+1/3, x-y+2/3, z+1/6'

loop_
_atom_site_label
_atom_site_type_symbol
_atom_site_fract_x
_atom_site_fract_y
_atom_site_fract_z
_atom_site_U_iso_or_equiv
_atom_site_adp_type
_atom_site_occupancy
_atom_site_symmetry_multiplicity
_atom_site_calc_flag
_atom_site_refinement_flags
Ni1 Ni 0.6667 0.40316(4) 0.0833 0.0261(4) Uani 1 2 d S
O1 O 0.6667 0.3333 0.0833 0.034(3) Uani 1 6 d S
H1A H 0.6667 0.3333 0.1209 0.041 Uiso 0.50 3 calc SPR
O2 O 0.42984(17) 0.71301(18) -0.02024(19) 0.0375(13) Uani 1 1 d .
O3 O 0.40248(18) 0.62673(17) -0.03931(19) 0.0347(12) Uani 1 1 d .
N1 N 0.6667 0.4762(2) 0.0833 0.039(2) Uani 1 2 d S
N2 N 0.6667 0.7234(3) 0.0833 0.041(2) Uani 1 2 d S
C1 C 0.4357(3) 0.6721(3) -0.0213(3) 0.0337(18) Uani 1 1 d .
C2 C 0.4866(2) 0.6768(2) -0.0011(3) 0.0329(18) Uani 1 1 d .
C3 C 0.5183(3) 0.7152(3) 0.0341(4) 0.054(2) Uani 1 1 d .
H3A H 0.5086 0.7411 0.0442 0.065 Uiso 1 1 calc R
C4 C 0.5645(3) 0.7176(3) 0.0556(4) 0.053(2) Uani 1 1 d .
H4A H 0.5846 0.7437 0.0807 0.064 Uiso 1 1 calc R
C5 C 0.5802(3) 0.6816(3) 0.0396(3) 0.041(2) Uani 1 1 d .
C6 C 0.5502(3) 0.6458(3) 0.0012(3) 0.053(2) Uani 1 1 d .
H6A H 0.5620 0.6226 -0.0121 0.063 Uiso 1 1 calc R
C7 C 0.5042(3) 0.6427(3) -0.0183(3) 0.048(2) Uani 1 1 d .
H7A H 0.4844 0.6170 -0.0438 0.058 Uiso 1 1 calc R
C8 C 0.6259(3) 0.6788(3) 0.0632(3) 0.044(2) Uani 1 1 d .
C9 C 0.6245(3) 0.6299(3) 0.0634(3) 0.048(2) Uani 1 1 d .
H9A H 0.5941 0.5989 0.0495 0.058 Uiso 1 1 calc R
C10 C 0.6667 0.6253(3) 0.0833 0.045(3) Uani 1 2 d S
C11 C 0.6667 0.5740(3) 0.0833 0.050(3) Uani 1 2 d S
C12 C 0.7133(3) 0.5712(3) 0.0751(4) 0.062(3) Uani 1 1 d .
H12A H 0.7466 0.6034 0.0689 0.075 Uiso 1 1 calc R
C13 C 0.7115(3) 0.5234(3) 0.0758(4) 0.064(3) Uani 1 1 d .
H13A H 0.7444 0.5232 0.0706 0.077 Uiso 1 1 calc R
N3 N 0.4606(4) 0.4658(5) 0.0591(5) 0.184(6) Uiso 1 1 d G
C14 C 0.4616(5) 0.4491(4) 0.1080(6) 0.165(7) Uiso 1 1 d G
H14A H 0.4612 0.4161 0.1137 0.198 Uiso 1 1 calc R
C15 C 0.4632(5) 0.4808(6) 0.1484(4) 0.213(9) Uiso 1 1 d G
H15A H 0.4639 0.4693 0.1818 0.255 Uiso 1 1 calc R
C16 C 0.4638(5) 0.5291(6) 0.1399(5) 0.241(10) Uiso 1 1 d G
H16A H 0.4649 0.5507 0.1676 0.289 Uiso 1 1 calc R
C17 C 0.4628(5) 0.5458(4) 0.0910(7) 0.213(9) Uiso 1 1 d G
H17A H 0.4632 0.5788 0.0853 0.256 Uiso 1 1 calc R
C18 C 0.4612(4) 0.5142(6) 0.0506(4) 0.175(7) Uiso 1 1 d G
H18A H 0.4605 0.5256 0.0172 0.210 Uiso 1 1 calc R
N4 N 0.6414(19) 0.6414(19) 0.2500 0.27(2) Uiso 0.50 2 d SPGU
C19 C 0.6528(15) 0.6007(12) 0.2393(17) 0.34(4) Uiso 0.25 1 d PGU
H19A H 0.6883 0.6114 0.2260 0.402 Uiso 0.25 1 d PR
C20 C 0.614(2) 0.5470(7) 0.248(2) 0.29(4) Uiso 0.25 1 d PGU
H20A H 0.6229 0.5203 0.2403 0.351 Uiso 0.25 1 d PR
C21 C 0.5637(18) 0.5342(11) 0.2671(17) 0.20(3) Uiso 0.25 1 d PGU
H21A H 0.5377 0.4981 0.2726 0.244 Uiso 0.25 1 d PR
C22 C 0.5522(15) 0.575(2) 0.2777(15) 0.14(2) Uiso 0.25 1 d PGU
H22A H 0.5178 0.5668 0.2909 0.169 Uiso 0.25 1 d PR
C23 C 0.591(2) 0.6288(18) 0.2692(14) 0.27(3) Uiso 0.25 1 d PGU
H23A H 0.5835 0.6581 0.2765 0.320 Uiso 0.25 1 d PR

loop_
_atom_site_aniso_label
_atom_site_aniso_U_11
_atom_site_aniso_U_22
_atom_site_aniso_U_33
_atom_site_aniso_U_23
_atom_site_aniso_U_13
_atom_site_aniso_U_12
Ni1 0.0189(6) 0.0179(5) 0.0420(9) -0.0010(3) -0.0019(6) 0.0094(3)
O1 0.019(3) 0.019(3) 0.066(10) 0.000 0.000 0.0093(17)
O2 0.032(3) 0.033(3) 0.052(4) -0.009(2) -0.015(2) 0.019(2)
O3 0.026(2) 0.030(3) 0.046(3) -0.001(2) -0.011(2) 0.013(2)
N1 0.033(4) 0.018(3) 0.070(7) -0.003(2) -0.006(4) 0.017(2)
N2 0.033(5) 0.026(3) 0.065(7) -0.011(2) -0.022(4) 0.016(2)
C1 0.025(3) 0.031(4) 0.042(5) -0.003(3) -0.009(3) 0.012(3)
C2 0.023(3) 0.023(3) 0.048(5) -0.001(3) -0.010(3) 0.008(3)
C3 0.041(4) 0.042(5) 0.093(7) -0.022(5) -0.027(5) 0.032(4)
C4 0.045(5) 0.036(4) 0.082(7) -0.022(4) -0.029(5) 0.023(4)
C5 0.028(4) 0.025(4) 0.068(6) -0.008(4) -0.021(4) 0.012(3)
C6 0.045(5) 0.049(5) 0.074(7) -0.028(5) -0.027(5) 0.030(4)
C7 0.041(4) 0.045(5) 0.068(7) -0.020(4) -0.026(4) 0.028(4)
C8 0.028(4) 0.027(4) 0.078(6) -0.007(4) -0.020(4) 0.015(3)
C9 0.030(4) 0.026(4) 0.086(7) -0.014(4) -0.024(4) 0.012(3)
C10 0.039(6) 0.030(4) 0.068(9) -0.012(3) -0.023(6) 0.020(3)
C11 0.037(6) 0.025(4) 0.091(10) -0.012(3) -0.025(6) 0.018(3)
C12 0.032(4) 0.027(4) 0.121(9) -0.002(5) -0.017(5) 0.009(3)
C13 0.027(4) 0.027(4) 0.133(9) -0.016(5) -0.019(5) 0.009(3)

loop_
_atom_type_symbol
_atom_type_description
_atom_type_scat_dispersion_real
_atom_type_scat_dispersion_imag
_atom_type_scat_source
C C 0.0033 0.0016 'International Tables Vol C Tables 4.2.6.8 and 6.1.1.4'
H H 0.0000 0.0000 'International Tables Vol C Tables 4.2.6.8 and 6.1.1.4'
N N 0.0061 0.0033 'International Tables Vol C Tables 4.2.6.8 and 6.1.1.4'
O O 0.0106 0.0060 'International Tables Vol C Tables 4.2.6.8 and 6.1.1.4'
Ni Ni 0.3393 1.1124 'International Tables Vol C Tables 4.2.6.8 and 6.1.1.4'

loop_
_geom_angle_atom_site_label_1
_geom_angle_atom_site_label_2
_geom_angle_atom_site_label_3
_geom_angle
_geom_angle_site_symmetry_1
_geom_angle_site_symmetry_3
O1 Ni1 O3 93.70(12) . 19_665
O1 Ni1 O3 93.69(12) . 36
O3 Ni1 O3 172.6(2) 19_665 36
O1 Ni1 N1 180.000(1) . .
O3 Ni1 N1 86.30(12) 19_665 .
O3 Ni1 N1 86.31(12) 36 .
O1 Ni1 O2 91.25(12) . 35_545
O3 Ni1 O2 87.85(19) 19_665 35_545
O3 Ni1 O2 91.99(19) 36 35_545
N1 Ni1 O2 88.75(12) . 35_545
O1 Ni1 O2 91.26(12) . 21_655
O3 Ni1 O2 91.98(19) 19_665 21_655
O3 Ni1 O2 87.85(19) 36 21_655
N1 Ni1 O2 88.74(12) . 21_655
O2 Ni1 O2 177.5(2) 35_545 21_655
Ni1 O1 Ni1 120.0 3_665 2_655
Ni1 O1 Ni1 120.0 3_665 .
Ni1 O1 Ni1 120.0 2_655 .
C1 O2 Ni1 121.3(5) . 20_565
C1 O3 Ni1 135.3(4) . 19_665
C13 N1 C13 115.8(8) 18_654 .
C13 N1 Ni1 122.1(4) 18_654 .
C13 N1 Ni1 122.1(4) . .
C8 N2 C8 117.4(8) . 18_654
O3 C1 O2 125.6(6) . .
O3 C1 C2 115.4(6) . .
O2 C1 C2 119.0(6) . .
C7 C2 C3 117.4(6) . .
C7 C2 C1 120.0(6) . .
C3 C2 C1 122.6(6) . .
C2 C3 C4 122.8(7) . .
C5 C4 C3 119.0(7) . .
C4 C5 C6 117.5(7) . .
C4 C5 C8 122.1(7) . .
C6 C5 C8 120.3(7) . .
C7 C6 C5 122.8(7) . .
C6 C7 C2 120.2(7) . .
N2 C8 C9 122.5(6) . .
N2 C8 C5 119.2(6) . .
C9 C8 C5 118.3(6) . .
C8 C9 C10 120.8(7) . .
C9 C10 C9 115.8(9) 18_654 .
C9 C10 C11 122.1(4) 18_654 .
C9 C10 C11 122.1(4) . .
C12 C11 C12 115.1(9) . 18_654
C12 C11 C10 122.5(5) . .
C12 C11 C10 122.5(5) 18_654 .
C13 C12 C11 120.5(8) . .
N1 C13 C12 124.1(8) . .
C14 N3 C18 120.0 . .
N3 C14 C15 120.0 . .
C16 C15 C14 120.0 . .
C15 C16 C17 120.0 . .
C18 C17 C16 120.0 . .
C17 C18 N3 120.0 . .
C19 N4 C19 144.9(12) 4 .
C19 N4 C23 27(3) 4 .
C19 N4 C23 120(3) . .
C19 N4 C23 120(2) 4 4
C19 N4 C23 27(2) . 4
C23 N4 C23 100(3) . 4
C23 C19 N4 77(5) 4 .
C23 C19 C20 59(6) 4 .
N4 C19 C20 119.9(6) . .
C23 C19 C22 16(4) 4 4
N4 C19 C22 89(3) . 4
C20 C19 C22 43(3) . 4
C23 C20 C22 65(4) 4 4
C23 C20 C21 101(3) 4 .
C22 C20 C21 55(3) 4 .
C23 C20 C19 27(3) 4 .
C22 C20 C19 92.4(17) 4 .
C21 C20 C19 120.00(16) . .
C22 C21 C20 62(4) 4 .
C22 C21 C22 88(5) 4 .
C20 C21 C22 120.00(19) . .
C22 C21 C21 53(3) 4 4
C20 C21 C21 112(3) . 4
C22 C21 C21 47(4) . 4
C22 C21 C23 43.5(13) 4 4
C20 C21 C23 36(2) . 4
C22 C21 C23 86(2) . 4
C21 C21 C23 80.4(19) 4 4
C21 C22 C20 63(5) 4 4
C21 C22 C21 80(6) 4 .
C20 C22 C21 138(5) 4 .
C21 C22 C23 97.4(16) 4 .
C20 C22 C23 51.4(13) 4 .
C21 C22 C23 120.0 . .
C21 C22 C22 48(4) 4 4
C20 C22 C22 95(4) 4 4
C21 C22 C22 43(3) . 4
C23 C22 C22 91.8(10) . 4
C21 C22 C19 92(3) 4 4
C20 C22 C19 44.2(19) 4 4
C21 C22 C19 124(2) . 4
C23 C22 C19 7(2) . 4
C22 C22 C19 92(2) 4 4
C19 C23 C20 93(9) 4 4
C19 C23 C22 157(6) 4 .
C20 C23 C22 63(3) 4 .
C19 C23 N4 76(4) 4 .
C20 C23 N4 136(6) 4 .
C22 C23 N4 120(2) . .
C19 C23 C21 123(8) 4 4
C20 C23 C21 42.9(18) 4 4
C22 C23 C21 39(2) . 4
N4 C23 C21 108(4) . 4

loop_
_geom_bond_atom_site_label_1
_geom_bond_atom_site_label_2
_geom_bond_distance
_geom_bond_site_symmetry_2
Ni1 O1 1.9934(11) .
Ni1 O3 2.076(4) 19_665
Ni1 O3 2.076(4) 36
Ni1 N1 2.086(7) .
Ni1 O2 2.087(5) 35_545
Ni1 O2 2.087(5) 21_655
O1 Ni1 1.9934(11) 3_665
O1 Ni1 1.9934(11) 2_655
O2 C1 1.260(8) .
O2 Ni1 2.087(5) 20_565
O3 C1 1.257(8) .
O3 Ni1 2.076(4) 19_665
N1 C13 1.331(8) 18_654
N1 C13 1.331(8) .
N2 C8 1.334(8) .
N2 C8 1.334(8) 18_654
C1 C2 1.491(9) .
C2 C7 1.377(9) .
C2 C3 1.380(10) .
C3 C4 1.406(10) .
C4 C5 1.379(10) .
C5 C6 1.396(10) .
C5 C8 1.486(9) .
C6 C7 1.374(9) .
C8 C9 1.375(9) .
C9 C10 1.381(8) .
C10 C9 1.381(8) 18_654
C10 C11 1.463(13) .
C11 C12 1.391(9) .
C11 C12 1.391(9) 18_654
C12 C13 1.340(10) .
N3 C14 1.3900 .
N3 C18 1.3900 .
C14 C15 1.3900 .
C15 C16 1.3900 .
C16 C17 1.3900 .
C17 C18 1.3900 .
N4 C19 1.38(4) 4
N4 C19 1.38(5) .
N4 C23 1.392(15) .
N4 C23 1.39(3) 4
C19 C23 0.64(5) 4
C19 C20 1.390(2) .
C19 C22 1.99(4) 4
C20 C23 1.20(6) 4
C20 C22 1.37(10) 4
C20 C21 1.3900(16) .
C21 C22 1.27(7) 4
C21 C22 1.390(3) .
C21 C21 1.71(10) 4
C21 C23 2.00(3) 4
C22 C21 1.27(8) 4
C22 C20 1.37(9) 4
C22 C23 1.3900(19) .
C22 C22 1.86(10) 4
C22 C19 1.99(5) 4
C23 C19 0.64(7) 4
C23 C20 1.20(7) 4
C23 C21 2.00(5) 4

loop_
_platon_squeeze_void_nr
_platon_squeeze_void_average_x
_platon_squeeze_void_average_y
_platon_squeeze_void_average_z
_platon_squeeze_void_volume
_platon_squeeze_void_count_electrons
_platon_squeeze_void_content
1 0.000 0.000 0.000 655 176 ' '
2 0.000 0.000 0.500 655 176 ' '
3 0.333 0.667 0.667 651 175 ' '
4 0.333 0.667 0.167 651 175 ' '
5 0.667 0.333 0.333 651 175 ' '
6 0.667 0.333 0.833 651 175 ' '
